data_1528852
loop_
_publ_author_name
'Schachner, H.'
'Nowotny, H.'
'Kudielka, H.'

_publ_section_title
;
 Die Kristallstrukturen von Zr Si und Zr Si2
;
_journal_name_full 'Monatshefte fuer Chemie (-108,1977)'
_journal_page_first 1140
_journal_page_last 1153
_journal_volume 85
_journal_year 1954
_chemical_formula_sum 'Si Zr'
_chemical_name_systematic 'Zr Si'
_space_group_IT_number 62
_symmetry_space_group_name_Hall '-P 2ac 2n'
_symmetry_space_group_name_H-M 'P n m a'
_cell_angle_alpha 90
_cell_angle_beta 90
_cell_angle_gamma 90
_cell_formula_units_Z 4
_cell_length_a 6.968
_cell_length_b 3.778
_cell_length_c 5.291
_cell_volume 139.286
_citation_journal_id_ASTM MOCHAP
_cod_data_source_file Schachner_MOCHAP_1954_279.cif
_cod_data_source_block Si1Zr1
_cod_original_cell_volume 139.2861
_cod_original_formula_sum 'Si1 Zr1'
_cod_database_code 1528852

loop_
_symmetry_equiv_pos_as_xyz
x,y,z
-x+1/2,-y,z+1/2
x+1/2,-y+1/2,-z+1/2
-x,y+1/2,-z
-x,-y,-z
x-1/2,y,-z-1/2
-x-1/2,y-1/2,z-1/2
x,-y-1/2,z

loop_
_atom_site_label
_atom_site_type_symbol
_atom_site_fract_x
_atom_site_fract_y
_atom_site_fract_z
_atom_site_occupancy
_atom_site_U_iso_or_equiv
Si1 Si-4 0.0032 0.25 0.611 1 0.0
Zr1 Zr+4 0.178 0.25 0.125 1 0.0
